data_2220927
loop_
_publ_author_name
'Uta, Kazuya'
'Mizuguchi, Jin'

_publ_section_title
;
 Benzyltributylammonium 4-hydroxynaphthalene-2-sulfonate
;
_journal_coeditor_code TK2353
_journal_issue 2
_journal_name_full 'Acta Crystallographica Section E'
_journal_page_first o320
_journal_paper_doi 10.1107/S1600536809000178
_journal_volume 65
_journal_year 2009
_chemical_formula_iupac 'C19 H34 N +, C10 H7 O4 S -'
_chemical_formula_moiety 'C19 H34 N +, C10 H7 O4 S -'
_chemical_formula_sum 'C29 H41 N O4 S'
_chemical_formula_weight 499.70
_chemical_name_systematic
;
Benzyltributylammonium 4-hydroxynaphthalene-2-sulfonate
;
_space_group_IT_number 14
_symmetry_cell_setting monoclinic
_symmetry_space_group_name_Hall '-P 2yn'
_symmetry_space_group_name_H-M 'P 1 21/n 1'
_cell_angle_alpha 90
_cell_angle_beta 101.628(7)
_cell_angle_gamma 90
_cell_formula_units_Z 4
_cell_length_a 11.2676(11)
_cell_length_b 12.4528(12)
_cell_length_c 20.549(2)
_cell_measurement_reflns_used 20030
_cell_measurement_temperature 296.1
_cell_measurement_theta_max 68.2
_cell_measurement_theta_min 3.5
_cell_volume 2824.1(5)
_computing_cell_refinement 'PROCESS-AUTO (Rigaku, 1998)'
_computing_data_collection 'PROCESS-AUTO (Rigaku, 1998)'
_computing_data_reduction
;
CrystalStructure (Rigaku/MSC, 2006)
;
_computing_molecular_graphics 'ORTEPIII (Burnett & Johnson, 1996)'
_computing_publication_material 'CrystalStructure (Rigaku/MSC, 2006)'
_computing_structure_refinement 'SHELXL97 (Sheldrick, 2008)'
_computing_structure_solution 'SIR2002 (Burla <i>et al.</i>,  2003)'
_diffrn_detector_area_resol_mean 10.00
_diffrn_measured_fraction_theta_full 0.951
_diffrn_measured_fraction_theta_max 0.95
_diffrn_measurement_device_type 'Rigaku R-AXIS RAPID'
_diffrn_measurement_method \w
_diffrn_radiation_type 'Cu K\a'
_diffrn_radiation_wavelength 1.54187
_diffrn_reflns_av_R_equivalents 0.033
_diffrn_reflns_limit_h_max 13
_diffrn_reflns_limit_h_min -13
_diffrn_reflns_limit_k_max 15
_diffrn_reflns_limit_k_min -15
_diffrn_reflns_limit_l_max 24
_diffrn_reflns_limit_l_min -24
_diffrn_reflns_number 25962
_diffrn_reflns_theta_full 68.2
_diffrn_reflns_theta_max 68.23
_exptl_absorpt_coefficient_mu 1.274
_exptl_absorpt_correction_T_max 0.640
_exptl_absorpt_correction_T_min 0.625
_exptl_absorpt_correction_type multi-scan
_exptl_absorpt_process_details '(ABSCOR; Higashi, 1995)'
_exptl_crystal_colour colorless
_exptl_crystal_density_diffrn 1.175
_exptl_crystal_density_method 'not measured'
_exptl_crystal_description block
_exptl_crystal_F_000 1080
_exptl_crystal_size_max 0.50
_exptl_crystal_size_mid 0.35
_exptl_crystal_size_min 0.35
_refine_diff_density_max 0.67
_refine_diff_density_min -0.97
_refine_ls_extinction_method none
_refine_ls_goodness_of_fit_ref 1.08
_refine_ls_hydrogen_treatment constr
_refine_ls_number_parameters 347
_refine_ls_number_reflns 4907
_refine_ls_R_factor_gt 0.082
_refine_ls_shift/su_max_lt 0.001
_refine_ls_structure_factor_coef Fsqd
_refine_ls_weighting_details 'w = 1/[\s^2^(Fo^2^)+(0.1354P)^2^+1.1699P] where P=(Fo^2^+2Fc^2^)/3'
_refine_ls_weighting_scheme calc
_refine_ls_wR_factor_ref 0.221
_reflns_number_gt 4254
_reflns_number_total 4907
_reflns_threshold_expression F^2^>2\s(F^2^)
_cod_data_source_file tk2353.cif
_cod_data_source_block I
_cod_original_sg_symbol_Hall '-P 2yn '
_cod_original_sg_symbol_H-M 'P 21/n'
_cod_database_code 2220927
_cod_database_fobs_code 2220927

loop_
_symmetry_equiv_pos_site_id
_symmetry_equiv_pos_as_xyz
1 +X,+Y,+Z
2 1/2-X,1/2+Y,1/2-Z
3 -X,-Y,-Z
4 1/2+X,1/2-Y,1/2+Z

loop_
_atom_site_type_symbol
_atom_site_label
_atom_site_fract_x
_atom_site_fract_y
_atom_site_fract_z
_atom_site_U_iso_or_equiv
_atom_site_adp_type
_atom_site_calc_flag
_atom_site_refinement_flags
_atom_site_occupancy
_atom_site_disorder_assembly
_atom_site_disorder_group
S S1 0.91846(5) 0.00482(5) 0.63573(3) 0.0505(2) Uani d . 1.00 . .
O O1 0.80247(16) 0.02686(17) 0.59362(10) 0.0661(5) Uani d . 1.00 . .
O O2 0.97467(17) -0.09153(14) 0.61559(10) 0.0630(4) Uani d . 1.00 . .
O O3 0.91597(19) 0.00507(16) 0.70580(10) 0.0672(5) Uani d . 1.00 . .
O O4 1.1388(2) 0.22083(17) 0.48351(10) 0.0714(5) Uani d . 1.00 . .
N N1 0.63389(19) 0.16264(17) 0.75442(12) 0.0573(5) Uani d . 1.00 . .
C C1 0.4036(2) -0.0072(2) 0.68571(16) 0.0625(7) Uani d . 1.00 . .
C C2 0.3010(2) -0.0304(2) 0.63847(17) 0.0691(7) Uani d . 1.00 . .
C C3 0.2984(2) -0.0091(2) 0.57251(18) 0.0703(8) Uani d . 1.00 . .
C C4 0.3972(3) 0.0358(2) 0.55390(16) 0.0737(8) Uani d . 1.00 . .
C C5 0.5013(2) 0.0591(2) 0.60108(15) 0.0677(7) Uani d . 1.00 . .
C C6 0.5045(2) 0.0377(2) 0.66767(14) 0.0541(6) Uani d . 1.00 . .
C C7 0.6212(2) 0.0541(2) 0.71838(14) 0.0581(6) Uani d . 1.00 . .
C C8 0.5322(2) 0.1792(2) 0.79266(16) 0.0734(8) Uani d . 1.00 . .
C C9 0.53000(17) 0.1034(3) 0.85017(16) 0.0945(10) Uani d . 1.00 . .
C C10A 0.4160(3) 0.0773(3) 0.8763(3) 0.105(2) Uani d PDU 0.33 A 1
C C10B 0.4118(3) 0.1309(3) 0.8716(2) 0.1068(19) Uani d PDU 0.67 A 2
C C11A 0.3668(12) 0.1744(7) 0.9023(8) 0.133(2) Uani d PDU 0.33 A 1
C C11B 0.4095(7) 0.0758(6) 0.9349(3) 0.133(2) Uani d PDU 0.67 A 2
C C12 0.6247(2) 0.2546(2) 0.70588(16) 0.0695(7) Uani d . 1.00 . .
C C13 0.7250(3) 0.2623(2) 0.66732(16) 0.0794(9) Uani d . 1.00 . .
C C14 0.6911(2) 0.3473(3) 0.6135(2) 0.1264(16) Uani d . 1.00 . .
C C15 0.7786(6) 0.3542(6) 0.5691(3) 0.200(3) Uani d . 1.00 . .
C C16 0.7576(2) 0.1590(2) 0.80101(15) 0.0625(7) Uani d . 1.00 . .
C C17 0.7946(2) 0.2602(2) 0.84116(16) 0.0797(8) Uani d . 1.00 . .
C C18A 0.9264(3) 0.2545(3) 0.8776(4) 0.097(3) Uani d PDU 0.34 B 3
C C18B 0.9066(4) 0.2397(6) 0.8951(2) 0.107(2) Uani d PDU 0.66 B 4
C C19A 0.9500(12) 0.1705(8) 0.9291(5) 0.1192(19) Uani d PDU 0.34 B 3
C C19B 1.0137(5) 0.2081(6) 0.8686(3) 0.1192(19) Uani d PDU 0.66 B 4
C C20 1.0176(2) 0.10968(19) 0.62246(12) 0.0490(5) Uani d . 1.00 . .
C C21 1.0829(2) 0.1662(2) 0.67460(14) 0.0567(6) Uani d . 1.00 . .
C C22 1.1668(2) 0.2447(2) 0.66307(15) 0.0592(6) Uani d . 1.00 . .
C C23 1.2369(2) 0.3057(2) 0.71564(18) 0.0758(8) Uani d . 1.00 . .
C C24 1.3190(3) 0.3785(2) 0.7044(2) 0.0871(10) Uani d . 1.00 . .
C C25 1.3381(2) 0.3946(2) 0.6407(2) 0.0880(11) Uani d . 1.00 . .
C C26 1.2734(2) 0.3379(2) 0.58762(19) 0.0751(8) Uani d . 1.00 . .
C C27 1.1857(2) 0.2624(2) 0.59803(15) 0.0578(6) Uani d . 1.00 . .
C C28 1.1160(2) 0.2017(2) 0.54510(13) 0.0543(6) Uani d . 1.00 . .
C C29 1.0324(2) 0.1288(2) 0.55687(12) 0.0504(5) Uani d . 1.00 . .
H H1 0.4048 -0.0221 0.7302 0.075 Uiso c R 1.00 . .
H H2 0.2337 -0.0604 0.6513 0.083 Uiso c R 1.00 . .
H H3 0.2296 -0.0251 0.5406 0.084 Uiso c R 1.00 . .
H H4 0.3949 0.0510 0.5093 0.088 Uiso c R 1.00 . .
H H4O 1.0955 0.1822 0.4563 0.086 Uiso c R 1.00 . .
H H5 0.5684 0.0889 0.5880 0.081 Uiso c R 1.00 . .
H H7A 0.6877 0.0472 0.6953 0.073 Uiso c R 1.00 . .
H H7B 0.6276 -0.0019 0.7507 0.073 Uiso c R 1.00 . .
H H8A 0.5377 0.2521 0.8097 0.088 Uiso c R 1.00 . .
H H8B 0.4554 0.1729 0.7615 0.088 Uiso c R 1.00 . .
H H9A 0.5886 0.1310 0.8876 0.113 Uiso c PR 0.33 A 1
H H9B 0.5617 0.0353 0.8382 0.113 Uiso c PR 0.33 A 1
H H9C 0.5990 0.1156 0.8861 0.113 Uiso c PR 0.67 A 2
H H9D 0.5304 0.0291 0.8360 0.113 Uiso c PR 0.67 A 2
H H10A 0.3554 0.0471 0.8407 0.125 Uiso c PR 0.33 A 1
H H10B 0.4349 0.0241 0.9113 0.125 Uiso c PR 0.33 A 1
H H10C 0.4060 0.2079 0.8773 0.128 Uiso c PR 0.67 A 2
H H10D 0.3435 0.1079 0.8379 0.128 Uiso c PR 0.67 A 2
H H11A 0.2989 0.1551 0.9216 0.200 Uiso c PR 0.33 A 1
H H11B 0.3411 0.2244 0.8667 0.200 Uiso c PR 0.33 A 1
H H11C 0.4284 0.2069 0.9356 0.200 Uiso c PR 0.33 A 1
H H11D 0.4257 0.0007 0.9305 0.200 Uiso c PR 0.67 A 2
H H11E 0.3311 0.0845 0.9458 0.200 Uiso c PR 0.67 A 2
H H11F 0.4701 0.1062 0.9695 0.200 Uiso c PR 0.67 A 2
H H12A 0.5483 0.2485 0.6745 0.083 Uiso c R 1.00 . .
H H12B 0.6227 0.3211 0.7302 0.083 Uiso c R 1.00 . .
H H13A 0.7360 0.1934 0.6473 0.095 Uiso c R 1.00 . .
H H13B 0.8004 0.2817 0.6969 0.095 Uiso c R 1.00 . .
H H14A 0.6116 0.3310 0.5872 0.152 Uiso c R 1.00 . .
H H14B 0.6863 0.4167 0.6344 0.152 Uiso c R 1.00 . .
H H15A 0.8566 0.3743 0.5944 0.300 Uiso c R 1.00 . .
H H15B 0.7518 0.4071 0.5354 0.300 Uiso c R 1.00 . .
H H15C 0.7845 0.2857 0.5486 0.300 Uiso c R 1.00 . .
H H16A 0.7581 0.0996 0.8316 0.075 Uiso c R 1.00 . .
H H16B 0.8183 0.1439 0.7748 0.075 Uiso c R 1.00 . .
H H17A 0.7429 0.2696 0.8732 0.096 Uiso c PR 0.34 B 3
H H17B 0.7836 0.3218 0.8117 0.096 Uiso c PR 0.34 B 3
H H17C 0.7284 0.2837 0.8614 0.096 Uiso c PR 0.66 B 4
H H17D 0.8116 0.3168 0.8119 0.096 Uiso c PR 0.66 B 4
H H18A 0.9770 0.2412 0.8454 0.116 Uiso c PR 0.34 B 3
H H18B 0.9495 0.3235 0.8981 0.116 Uiso c PR 0.34 B 3
H H18C 0.9255 0.3044 0.9215 0.129 Uiso c PR 0.66 B 4
H H18D 0.8886 0.1834 0.9242 0.129 Uiso c PR 0.66 B 4
H H19A 0.8759 0.1337 0.9309 0.179 Uiso c PR 0.34 B 3
H H19B 0.9818 0.2029 0.9715 0.179 Uiso c PR 0.34 B 3
H H19C 1.0079 0.1202 0.9186 0.179 Uiso c PR 0.34 B 3
H H19D 0.9994 0.1395 0.8471 0.179 Uiso c PR 0.66 B 4
H H19E 1.0830 0.2034 0.9043 0.179 Uiso c PR 0.66 B 4
H H19F 1.0286 0.2608 0.8370 0.179 Uiso c PR 0.66 B 4
H H21 1.0722 0.1530 0.7176 0.068 Uiso c R 1.00 . .
H H23 1.2258 0.2951 0.7588 0.091 Uiso c R 1.00 . .
H H24 1.3629 0.4180 0.7395 0.104 Uiso c R 1.00 . .
H H25 1.3955 0.4446 0.6336 0.106 Uiso c R 1.00 . .
H H26 1.2875 0.3493 0.5451 0.090 Uiso c R 1.00 . .
H H29 0.9851 0.0918 0.5217 0.060 Uiso c R 1.00 . .

loop_
_atom_site_aniso_label
_atom_site_aniso_U_11
_atom_site_aniso_U_22
_atom_site_aniso_U_33
_atom_site_aniso_U_12
_atom_site_aniso_U_13
_atom_site_aniso_U_23
S1 0.0471(3) 0.0556(3) 0.0498(4) 0.0019(2) 0.0121(2) 0.0009(2)
O1 0.0447(9) 0.0798(12) 0.0700(13) -0.0022(8) 0.0026(8) 0.0053(9)
O2 0.0680(11) 0.0481(9) 0.0778(12) 0.0001(8) 0.0264(9) -0.0020(8)
O3 0.0714(12) 0.0808(13) 0.0529(12) -0.0005(9) 0.0208(9) 0.0039(8)
O4 0.0883(13) 0.0682(12) 0.0624(12) -0.0186(10) 0.0261(10) 0.0013(9)
N1 0.0523(11) 0.0544(11) 0.0650(14) 0.0038(9) 0.0118(10) -0.0133(9)
C1 0.0623(16) 0.0628(16) 0.0629(18) -0.0047(12) 0.0140(14) -0.0025(12)
C2 0.0529(14) 0.0727(17) 0.080(2) -0.0037(13) 0.0091(14) -0.0040(15)
C3 0.0572(16) 0.0753(19) 0.072(2) 0.0098(13) -0.0029(14) -0.0090(14)
C4 0.0740(18) 0.089(2) 0.0562(18) 0.0045(16) 0.0088(14) -0.0033(15)
C5 0.0629(15) 0.0783(19) 0.0640(18) -0.0043(14) 0.0181(13) -0.0072(14)
C6 0.0522(13) 0.0503(13) 0.0597(16) 0.0044(10) 0.0109(11) -0.0074(11)
C7 0.0539(13) 0.0514(13) 0.0659(17) 0.0030(11) 0.0050(12) -0.0156(11)
C8 0.0551(14) 0.082(2) 0.085(2) 0.0037(14) 0.0181(14) -0.0301(16)
C9 0.091(2) 0.118(2) 0.079(2) -0.016(2) 0.0288(18) -0.021(2)
C10A 0.108(5) 0.131(6) 0.089(5) -0.011(5) 0.051(4) 0.013(5)
C10B 0.107(3) 0.107(4) 0.107(4) 0.000(3) 0.022(3) 0.000(3)
C11A 0.136(4) 0.150(5) 0.133(4) -0.034(4) 0.072(3) -0.023(3)
C11B 0.136(4) 0.150(5) 0.133(4) -0.034(4) 0.072(3) -0.023(3)
C12 0.0718(17) 0.0527(15) 0.080(2) 0.0071(12) 0.0058(15) -0.0059(13)
C13 0.088(2) 0.0681(18) 0.083(2) -0.0052(16) 0.0189(18) -0.0014(15)
C14 0.180(4) 0.087(2) 0.124(3) 0.009(3) 0.057(3) 0.023(2)
C15 0.257(8) 0.173(6) 0.199(6) -0.004(6) 0.115(6) 0.052(5)
C16 0.0512(13) 0.0635(15) 0.0697(18) 0.0009(11) 0.0051(12) -0.0117(12)
C17 0.0754(18) 0.0747(18) 0.085(2) -0.0020(15) 0.0072(15) -0.0266(15)
C18A 0.082(4) 0.091(5) 0.106(6) -0.013(5) -0.006(5) -0.035(4)
C18B 0.089(3) 0.110(4) 0.108(4) -0.007(3) -0.013(2) -0.025(3)
C19A 0.082(2) 0.115(4) 0.146(5) 0.003(3) -0.010(2) -0.008(3)
C19B 0.082(2) 0.115(4) 0.146(5) 0.003(3) -0.010(2) -0.008(3)
C20 0.0459(11) 0.0502(12) 0.0502(14) 0.0061(9) 0.0079(10) -0.0018(10)
C21 0.0557(13) 0.0608(14) 0.0530(15) 0.0054(11) 0.0096(11) -0.0075(11)
C22 0.0514(13) 0.0541(14) 0.0691(18) 0.0071(11) 0.0045(12) -0.0155(11)
C23 0.0674(17) 0.0699(18) 0.083(2) 0.0005(14) -0.0009(15) -0.0261(15)
C24 0.0656(18) 0.071(2) 0.117(3) -0.0029(15) 0.0002(19) -0.0342(19)
C25 0.0600(17) 0.0616(18) 0.140(3) -0.0112(14) 0.015(2) -0.022(2)
C26 0.0644(16) 0.0560(16) 0.109(2) -0.0063(13) 0.0266(17) -0.0067(15)
C27 0.0514(13) 0.0462(12) 0.0762(18) 0.0008(10) 0.0137(12) -0.0077(11)
C28 0.0576(13) 0.0478(12) 0.0586(15) 0.0018(10) 0.0144(11) -0.0004(10)
C29 0.0512(12) 0.0498(12) 0.0483(14) 0.0005(10) 0.0057(10) -0.0033(10)

loop_
_atom_type_symbol
_atom_type_description
_atom_type_scat_dispersion_real
_atom_type_scat_dispersion_imag
_atom_type_scat_source
C C 0.018 0.009
;
International Tables for Crystallography
(1992, Vol. C, Tables 4.2.6.8 and 6.1.1.4)
;
H H 0.000 0.000
;
International Tables for Crystallography
(1992, Vol. C, Table 6.1.1.4)
;
N N 0.031 0.018
;
International Tables for Crystallography
(1992, Vol. C, Tables 4.2.6.8 and 6.1.1.4)
;
O O 0.049 0.032
;
International Tables for Crystallography
(1992, Vol. C, Tables 4.2.6.8 and 6.1.1.4)
;
S S 0.333 0.557
;
International Tables for Crystallography
(1992, Vol. C, Tables 4.2.6.8 and 6.1.1.4)
;

loop_
_geom_angle_atom_site_label_1
_geom_angle_atom_site_label_2
_geom_angle_atom_site_label_3
_geom_angle_site_symmetry_1
_geom_angle_site_symmetry_2
_geom_angle_site_symmetry_3
_geom_angle
_geom_angle_publ_flag
O1 S1 O2 . . . 112.35(11) ?
O1 S1 O3 . . . 113.60(12) ?
O1 S1 C20 . . . 106.88(11) ?
O2 S1 O3 . . . 112.45(11) ?
O2 S1 C20 . . . 103.85(11) ?
O3 S1 C20 . . . 106.89(11) ?
C7 N1 C8 . . . 111.1(2) ?
C7 N1 C12 . . . 111.2(2) ?
C7 N1 C16 . . . 105.12(18) ?
C8 N1 C12 . . . 106.2(2) ?
C8 N1 C16 . . . 111.5(2) ?
C12 N1 C16 . . . 111.7(2) ?
C2 C1 C6 . . . 120.8(3) ?
C1 C2 C3 . . . 120.0(3) ?
C2 C3 C4 . . . 119.8(2) ?
C3 C4 C5 . . . 120.6(3) ?
C4 C5 C6 . . . 119.8(2) ?
C1 C6 C5 . . . 118.9(2) ?
C1 C6 C7 . . . 121.0(2) ?
C5 C6 C7 . . . 119.9(2) ?
N1 C7 C6 . . . 115.6(2) ?
N1 C8 C9 . . . 116.6(2) ?
C8 C9 C10A . . . 123.6(2) ?
C8 C9 C10B . . . 103.8(2) ?
C9 C10B C11B . . . 108.8(4) ?
N1 C12 C13 . . . 115.9(2) ?
C12 C13 C14 . . . 108.7(2) ?
C13 C14 C15 . . . 112.9(3) ?
N1 C16 C17 . . . 115.6(2) ?
C16 C17 C18A . . . 111.2(3) ?
C16 C17 C18B . . . 110.7(3) ?
C17 C18A C19A . . . 113.8(6) ?
C17 C18B C19B . . . 113.3(4) ?
S1 C20 C21 . . . 121.0(2) ?
S1 C20 C29 . . . 118.05(17) ?
C21 C20 C29 . . . 120.9(2) ?
C20 C21 C22 . . . 119.9(2) ?
C21 C22 C23 . . . 122.0(2) ?
C21 C22 C27 . . . 120.1(2) ?
C23 C22 C27 . . . 117.9(2) ?
C22 C23 C24 . . . 121.6(3) ?
C23 C24 C25 . . . 120.2(3) ?
C24 C25 C26 . . . 121.0(3) ?
C25 C26 C27 . . . 119.8(3) ?
C22 C27 C26 . . . 119.4(2) ?
C22 C27 C28 . . . 118.3(2) ?
C26 C27 C28 . . . 122.2(2) ?
O4 C28 C27 . . . 116.0(2) ?
O4 C28 C29 . . . 123.2(2) ?
C27 C28 C29 . . . 120.8(2) ?
C20 C29 C28 . . . 120.0(2) ?
C28 O4 H4O . . . 109.5 ?
C2 C1 H1 . . . 119.6 ?
C6 C1 H1 . . . 119.6 ?
C1 C2 H2 . . . 120.0 ?
C3 C2 H2 . . . 120.0 ?
C2 C3 H3 . . . 120.1 ?
C4 C3 H3 . . . 120.1 ?
C3 C4 H4 . . . 119.7 ?
C5 C4 H4 . . . 119.7 ?
C4 C5 H5 . . . 120.1 ?
C6 C5 H5 . . . 120.1 ?
N1 C7 H7A . . . 108.0 ?
N1 C7 H7B . . . 108.6 ?
C6 C7 H7A . . . 107.5 ?
C6 C7 H7B . . . 108.3 ?
H7A C7 H7B . . . 108.6 ?
N1 C8 H8A . . . 108.1 ?
N1 C8 H8B . . . 108.1 ?
C9 C8 H8A . . . 108.1 ?
C9 C8 H8B . . . 108.1 ?
H8A C8 H8B . . . 107.3 ?
C8 C9 H9A . . . 106.4 ?
C8 C9 H9B . . . 106.4 ?
C8 C9 H9C . . . 111.0 ?
C8 C9 H9D . . . 111.0 ?
C10A C9 H9A . . . 106.4 ?
C10A C9 H9B . . . 106.4 ?
C10B C9 H9C . . . 111.0 ?
C10B C9 H9D . . . 111.0 ?
H9A C9 H9B . . . 106.5 ?
H9C C9 H9D . . . 109.0 ?
C9 C10A H10A . . . 109.4 ?
C9 C10A H10B . . . 109.4 ?
C11A C10A H10A . . . 109.4 ?
C11A C10A H10B . . . 109.4 ?
H10A C10A H10B . . . 108.0 ?
C9 C10B H10C . . . 109.9 ?
C9 C10B H10D . . . 109.9 ?
C11B C10B H10C . . . 109.9 ?
C11B C10B H10D . . . 109.9 ?
H10C C10B H10D . . . 108.3 ?
C10A C11A H11A . . . 109.5 ?
C10A C11A H11B . . . 109.5 ?
C10A C11A H11C . . . 109.5 ?
H11A C11A H11B . . . 109.5 ?
H11A C11A H11C . . . 109.5 ?
H11B C11A H11C . . . 109.5 ?
C10B C11B H11D . . . 109.5 ?
C10B C11B H11E . . . 109.5 ?
C10B C11B H11F . . . 109.5 ?
H11D C11B H11E . . . 109.5 ?
H11D C11B H11F . . . 109.5 ?
H11E C11B H11F . . . 109.5 ?
N1 C12 H12A . . . 108.3 ?
N1 C12 H12B . . . 108.3 ?
C13 C12 H12A . . . 108.3 ?
C13 C12 H12B . . . 108.3 ?
H12A C12 H12B . . . 107.4 ?
C12 C13 H13A . . . 109.9 ?
C12 C13 H13B . . . 109.9 ?
C14 C13 H13A . . . 109.9 ?
C14 C13 H13B . . . 109.9 ?
H13A C13 H13B . . . 108.3 ?
C13 C14 H14A . . . 109.0 ?
C13 C14 H14B . . . 109.0 ?
C15 C14 H14A . . . 109.0 ?
C15 C14 H14B . . . 109.0 ?
H14A C14 H14B . . . 107.8 ?
C14 C15 H15A . . . 109.5 ?
C14 C15 H15B . . . 109.5 ?
C14 C15 H15C . . . 109.5 ?
H15A C15 H15B . . . 109.5 ?
H15A C15 H15C . . . 109.5 ?
H15B C15 H15C . . . 109.5 ?
N1 C16 H16A . . . 108.4 ?
N1 C16 H16B . . . 108.4 ?
C17 C16 H16A . . . 108.4 ?
C17 C16 H16B . . . 108.4 ?
H16A C16 H16B . . . 107.4 ?
C16 C17 H17A . . . 109.4 ?
C16 C17 H17B . . . 109.4 ?
C16 C17 H17C . . . 109.5 ?
C16 C17 H17D . . . 109.5 ?
C18A C17 H17A . . . 109.4 ?
C18A C17 H17B . . . 109.4 ?
C18B C17 H17C . . . 109.5 ?
C18B C17 H17D . . . 109.5 ?
H17A C17 H17B . . . 108.0 ?
H17C C17 H17D . . . 108.1 ?
C17 C18A H18A . . . 108.8 ?
C17 C18A H18B . . . 108.8 ?
C19A C18A H18A . . . 108.8 ?
C19A C18A H18B . . . 108.8 ?
H18A C18A H18B . . . 107.7 ?
C17 C18B H18C . . . 108.9 ?
C17 C18B H18D . . . 108.9 ?
C19B C18B H18C . . . 108.9 ?
C19B C18B H18D . . . 108.9 ?
H18C C18B H18D . . . 107.7 ?
C18A C19A H19A . . . 109.5 ?
C18A C19A H19B . . . 109.5 ?
C18A C19A H19C . . . 109.5 ?
H19A C19A H19B . . . 109.5 ?
H19A C19A H19C . . . 109.5 ?
H19B C19A H19C . . . 109.5 ?
C18B C19B H19D . . . 109.5 ?
C18B C19B H19E . . . 109.5 ?
C18B C19B H19F . . . 109.5 ?
H19D C19B H19E . . . 109.5 ?
H19D C19B H19F . . . 109.5 ?
H19E C19B H19F . . . 109.5 ?
C20 C21 H21 . . . 120.1 ?
C22 C21 H21 . . . 120.1 ?
C22 C23 H23 . . . 119.2 ?
C24 C23 H23 . . . 119.2 ?
C23 C24 H24 . . . 119.9 ?
C25 C24 H24 . . . 119.9 ?
C24 C25 H25 . . . 119.5 ?
C26 C25 H25 . . . 119.5 ?
C25 C26 H26 . . . 120.1 ?
C27 C26 H26 . . . 120.1 ?
C20 C29 H29 . . . 120.0 ?
C28 C29 H29 . . . 120.0 ?

loop_
_geom_bond_atom_site_label_1
_geom_bond_atom_site_label_2
_geom_bond_site_symmetry_1
_geom_bond_site_symmetry_2
_geom_bond_distance
_geom_bond_publ_flag
S1 O1 . . 1.4409(17) ?
S1 O2 . . 1.4552(19) ?
S1 O3 . . 1.446(2) ?
S1 C20 . . 1.775(2) ?
O4 C28 . . 1.362(3) ?
N1 C7 . . 1.535(3) ?
N1 C8 . . 1.529(4) ?
N1 C12 . . 1.508(3) ?
N1 C16 . . 1.524(3) ?
C1 C2 . . 1.382(4) ?
C1 C6 . . 1.383(4) ?
C2 C3 . . 1.376(5) ?
C3 C4 . . 1.367(4) ?
C4 C5 . . 1.393(4) ?
C5 C6 . . 1.387(4) ?
C6 C7 . . 1.518(3) ?
C8 C9 . . 1.517(4) ?
C9 C10A . . 1.523(5) ?
C9 C10B . . 1.524(5) ?
C10A C11A . . 1.475(13) ?
C10B C11B . . 1.475(8) ?
C12 C13 . . 1.508(5) ?
C13 C14 . . 1.523(4) ?
C14 C15 . . 1.474(8) ?
C16 C17 . . 1.518(4) ?
C17 C18A . . 1.524(5) ?
C17 C18B . . 1.524(5) ?
C18A C19A . . 1.475(13) ?
C18B C19B . . 1.475(8) ?
C20 C21 . . 1.367(3) ?
C20 C29 . . 1.411(3) ?
C21 C22 . . 1.412(3) ?
C22 C23 . . 1.423(4) ?
C22 C27 . . 1.413(4) ?
C23 C24 . . 1.349(5) ?
C24 C25 . . 1.383(6) ?
C25 C26 . . 1.378(5) ?
C26 C27 . . 1.411(4) ?
C27 C28 . . 1.424(3) ?
C28 C29 . . 1.364(3) ?
O4 H4O . . 0.820 ?
C1 H1 . . 0.930 ?
C2 H2 . . 0.930 ?
C3 H3 . . 0.930 ?
C4 H4 . . 0.930 ?
C5 H5 . . 0.930 ?
C7 H7A . . 0.968 ?
C7 H7B . . 0.955 ?
C8 H8A . . 0.970 ?
C8 H8B . . 0.970 ?
C9 H9A . . 0.970 ?
C9 H9B . . 0.970 ?
C10A H10A . . 0.970 ?
C10A H10B . . 0.970 ?
C10B H10C . . 0.970 ?
C10B H10D . . 0.970 ?
C11A H11A . . 0.960 ?
C11A H11B . . 0.960 ?
C11A H11C . . 0.960 ?
C11B H11D . . 0.960 ?
C11B H11E . . 0.960 ?
C11B H11F . . 0.960 ?
C12 H12A . . 0.970 ?
C12 H12B . . 0.970 ?
C13 H13A . . 0.970 ?
C13 H13B . . 0.970 ?
C14 H14A . . 0.970 ?
C14 H14B . . 0.970 ?
C15 H15A . . 0.960 ?
C15 H15B . . 0.960 ?
C15 H15C . . 0.960 ?
C16 H16A . . 0.970 ?
C16 H16B . . 0.970 ?
C17 H17A . . 0.970 ?
C17 H17B . . 0.970 ?
C18A H18A . . 0.970 ?
C18A H18B . . 0.970 ?
C18B H18C . . 0.970 ?
C18B H18D . . 0.970 ?
C19A H19A . . 0.960 ?
C19A H19B . . 0.960 ?
C19A H19C . . 0.960 ?
C19B H19D . . 0.960 ?
C19B H19E . . 0.960 ?
C19B H19F . . 0.960 ?
C21 H21 . . 0.930 ?
C23 H23 . . 0.930 ?
C24 H24 . . 0.930 ?
C25 H25 . . 0.930 ?
C26 H26 . . 0.930 ?
C29 H29 . . 0.930 ?

loop_
_geom_contact_atom_site_label_1
_geom_contact_atom_site_label_2
_geom_contact_distance
_geom_contact_site_symmetry_1
_geom_contact_site_symmetry_2
_geom_contact_publ_flag
O2 O4 2.706(2) . 3_756 ?
O4 O2 2.706(2) . 3_756 ?
S1 H4O 2.984 . 3_756 ?
O1 H3 2.710 . 3_656 ?
O1 H4 2.910 . 3_656 ?
O1 H5 2.728 . . ?
O1 H7A 2.681 . . ?
O1 H13A 2.532 . . ?
O2 H2 2.889 . 1_655 ?
O2 H4O 1.900 . 3_756 ?
O2 H8A 2.501 . 2_646 ?
O2 H10C 2.826 . 2_646 ?
O2 H29 2.945 . 3_756 ?
O2 H17C 2.882 . 2_646 ?
O3 H7A 2.590 . . ?
O3 H12B 2.720 . 2_646 ?
O3 H16B 2.615 . . ?
O3 H24 2.742 . 2_746 ?
O4 H9A 2.676 . 4_554 ?
O4 H11C 2.542 . 4_554 ?
O4 H11F 2.848 . 4_554 ?
O4 H17A 2.757 . 4_554 ?
O4 H9C 2.829 . 4_554 ?
O4 H17C 2.887 . 4_554 ?
N1 H9C 2.871 . . ?
N1 H9D 2.779 . . ?
N1 H17C 2.702 . . ?
N1 H17D 2.852 . . ?
C5 H18B 2.985 . 2_646 ?
C7 H9D 2.826 . . ?
C8 H9C 2.073 . . ?
C8 H9D 2.073 . . ?
C8 H17C 2.706 . . ?
C9 H9C 0.970 . . ?
C9 H9D 0.970 . . ?
C10B H9C 2.079 . . ?
C10B H9D 2.079 . . ?
C11B H15B 2.991 . 4_455 ?
C11B H9C 2.585 . . ?
C11B H9D 2.728 . . ?
C12 H17D 2.816 . . ?
C15 H11E 2.822 . 4_554 ?
C16 H9C 2.792 . . ?
C16 H17C 2.056 . . ?
C16 H17D 2.056 . . ?
C17 H17C 0.970 . . ?
C17 H17D 0.970 . . ?
C18B H17C 2.061 . . ?
C18B H17D 2.061 . . ?
C19B H17D 2.703 . . ?
C23 H8B 2.958 . 1_655 ?
C24 H10A 2.897 . 2_656 ?
C25 H10A 2.973 . 2_656 ?
C25 H12A 2.956 . 1_655 ?
C26 H11D 2.991 . 2_656 ?
C28 H11C 2.985 . 4_554 ?

loop_
_geom_hbond_atom_site_label_D
_geom_hbond_atom_site_label_H
_geom_hbond_atom_site_label_A
_geom_hbond_site_symmetry_D
_geom_hbond_site_symmetry_H
_geom_hbond_site_symmetry_A
_geom_hbond_distance_DH
_geom_hbond_distance_HA
_geom_hbond_distance_DA
_geom_hbond_angle_DHA
_geom_hbond_publ_flag
O4 H4O O2 . . 3_756 0.82 1.90 2.706(2) 167 yes

loop_
_geom_torsion_atom_site_label_1
_geom_torsion_atom_site_label_2
_geom_torsion_atom_site_label_3
_geom_torsion_atom_site_label_4
_geom_torsion_site_symmetry_1
_geom_torsion_site_symmetry_2
_geom_torsion_site_symmetry_3
_geom_torsion_site_symmetry_4
_geom_torsion
_geom_torsion_publ_flag
O1 S1 C20 C21 . . . . 127.8(2) ?
O1 S1 C20 C29 . . . . -55.8(2) ?
O2 S1 C20 C21 . . . . -113.2(2) ?
O2 S1 C20 C29 . . . . 63.2(2) ?
O3 S1 C20 C21 . . . . 5.9(2) ?
O3 S1 C20 C29 . . . . -177.75(19) ?
C7 N1 C8 C9 . . . . 65.3(2) ?
C8 N1 C7 C6 . . . . 60.0(3) ?
C7 N1 C12 C13 . . . . -65.4(2) ?
C12 N1 C7 C6 . . . . -58.1(3) ?
C7 N1 C16 C17 . . . . 177.8(2) ?
C16 N1 C7 C6 . . . . -179.2(2) ?
C8 N1 C12 C13 . . . . 173.6(2) ?
C12 N1 C8 C9 . . . . -173.6(2) ?
C8 N1 C16 C17 . . . . -61.7(3) ?
C16 N1 C8 C9 . . . . -51.6(3) ?
C12 N1 C16 C17 . . . . 57.0(3) ?
C16 N1 C12 C13 . . . . 51.8(3) ?
C2 C1 C6 C5 . . . . -0.2(3) ?
C2 C1 C6 C7 . . . . -174.4(2) ?
C6 C1 C2 C3 . . . . 0.2(4) ?
C1 C2 C3 C4 . . . . -0.5(4) ?
C2 C3 C4 C5 . . . . 0.8(5) ?
C3 C4 C5 C6 . . . . -0.7(5) ?
C4 C5 C6 C1 . . . . 0.4(4) ?
C4 C5 C6 C7 . . . . 174.7(2) ?
C1 C6 C7 N1 . . . . -90.5(3) ?
C5 C6 C7 N1 . . . . 95.4(3) ?
N1 C8 C9 C10A . . . . -155.4(3) ?
N1 C8 C9 C10B . . . . -173.1(2) ?
C8 C9 C10A C11A . . . . -62.4(8) ?
C8 C9 C10B C11B . . . . -170.1(4) ?
N1 C12 C13 C14 . . . . 171.0(2) ?
C12 C13 C14 C15 . . . . -174.9(3) ?
N1 C16 C17 C18A . . . . -171.1(3) ?
N1 C16 C17 C18B . . . . 168.8(3) ?
C16 C17 C18B C19B . . . . 61.8(6) ?
S1 C20 C21 C22 . . . . 176.06(19) ?
S1 C20 C29 C28 . . . . -173.89(19) ?
C21 C20 C29 C28 . . . . 2.5(3) ?
C29 C20 C21 C22 . . . . -0.2(3) ?
C20 C21 C22 C23 . . . . 179.96(18) ?
C20 C21 C22 C27 . . . . -1.9(3) ?
C21 C22 C23 C24 . . . . 178.3(2) ?
C21 C22 C27 C26 . . . . -177.4(2) ?
C21 C22 C27 C28 . . . . 1.8(3) ?
C23 C22 C27 C26 . . . . 0.8(3) ?
C23 C22 C27 C28 . . . . 180.0(2) ?
C27 C22 C23 C24 . . . . 0.1(3) ?
C22 C23 C24 C25 . . . . -0.8(5) ?
C23 C24 C25 C26 . . . . 0.6(5) ?
C24 C25 C26 C27 . . . . 0.3(4) ?
C25 C26 C27 C22 . . . . -1.0(4) ?
C25 C26 C27 C28 . . . . 179.8(2) ?
C22 C27 C28 O4 . . . . -179.2(2) ?
C22 C27 C28 C29 . . . . 0.5(3) ?
C26 C27 C28 O4 . . . . -0.1(2) ?
C26 C27 C28 C29 . . . . 179.6(2) ?
O4 C28 C29 C20 . . . . 177.1(2) ?
C27 C28 C29 C20 . . . . -2.6(3) ?
